data_7220040
loop_
_publ_author_name
'Su, Kongzhao'
'Jiang, Feilong'
'Qian, Jinjie'
'Pan, Jie'
'Pang, Jiandong'
'Wan, Xiuyan'
'Hu, Falu'
'Hong, Maochun'

_publ_section_title
;
 Self-assembly of two high-nuclearity manganese calixarene-phosphonate
 clusters: diamond-Like Mn16 and drum-Like Mn14
;
_journal_name_full 'RSC Adv.'
_journal_paper_doi 10.1039/C5RA02530C
_journal_year 2015
_chemical_formula_sum 'C166 H89 Cl Mn16 N0 O69 P8 S12'
_chemical_formula_weight 4809.94
_chemical_name_systematic
; 
 ? 
;
_space_group_IT_number 62
_symmetry_cell_setting orthorhombic
_symmetry_space_group_name_Hall '-P 2ac 2n'
_symmetry_space_group_name_H-M 'P n m a'
_atom_sites_solution_hydrogens geom
_atom_sites_solution_primary direct
_atom_sites_solution_secondary difmap
_audit_creation_method SHELXL-97
_audit_update_record
;
2015-02-03 deposited with the CCDC.
2015-03-31 downloaded from the CCDC.
;
_cell_angle_alpha 90.00
_cell_angle_beta 90.00
_cell_angle_gamma 90.00
_cell_formula_units_Z 4
_cell_length_a 34.378(4)
_cell_length_b 28.140(4)
_cell_length_c 22.849(3)
_cell_measurement_temperature 293(2)
_cell_volume 22104(5)
_computing_structure_refinement 'SHELXL-97 (Sheldrick, 1997)'
_computing_structure_solution 'SHELXS-97 (Sheldrick, 1990)'
_diffrn_ambient_temperature 293(2)
_diffrn_measured_fraction_theta_full 0.992
_diffrn_measured_fraction_theta_max 0.992
_diffrn_measurement_device_type 'Saturn724+ (2x2 bin mode)'
_diffrn_measurement_method CCD_Profile_fitting
_diffrn_radiation_monochromator graphite
_diffrn_radiation_source 'fine-focus sealed tube'
_diffrn_radiation_type MoK\a
_diffrn_radiation_wavelength 0.71073
_diffrn_reflns_av_R_equivalents 0.0491
_diffrn_reflns_av_sigmaI/netI 0.0354
_diffrn_reflns_limit_h_max 41
_diffrn_reflns_limit_h_min -38
_diffrn_reflns_limit_k_max 34
_diffrn_reflns_limit_k_min -34
_diffrn_reflns_limit_l_max 27
_diffrn_reflns_limit_l_min -27
_diffrn_reflns_number 144413
_diffrn_reflns_theta_full 25.50
_diffrn_reflns_theta_max 25.50
_diffrn_reflns_theta_min 2.01
_exptl_absorpt_coefficient_mu 1.139
_exptl_absorpt_correction_T_max 0.8043
_exptl_absorpt_correction_T_min 0.7639
_exptl_absorpt_correction_type multi-scan
_exptl_crystal_colour colorless
_exptl_crystal_density_diffrn 1.445
_exptl_crystal_density_method 'not measured'
_exptl_crystal_description block
_exptl_crystal_F_000 9764
_exptl_crystal_size_max 0.25
_exptl_crystal_size_mid 0.25
_exptl_crystal_size_min 0.20
_platon_squeeze_details
;
SQUEEZE removed 18 CH3OH molecules per formula unit. 
This valueis calculated based upon volume/count_electrons analysis.
See ref: a) Y. F. Bi, X. T. Wang, W. P. Liao, X. F. Wang, X. W. Wang,
H. J. Zhang and S. Gao, J. Am. Chem. Soc. 2009, 131, 11650;
b)Y. F. Bi, S. C. Du and W. P. Liao, Chem. Commun., 2011, 47, 4724.
;
_refine_diff_density_max 1.334
_refine_diff_density_min -1.109
_refine_diff_density_rms 0.109
_refine_ls_extinction_method none
_refine_ls_goodness_of_fit_ref 1.086
_refine_ls_hydrogen_treatment constr
_refine_ls_matrix_type full
_refine_ls_number_parameters 1331
_refine_ls_number_reflns 20856
_refine_ls_number_restraints 95
_refine_ls_restrained_S_all 1.103
_refine_ls_R_factor_all 0.0836
_refine_ls_R_factor_gt 0.0709
_refine_ls_shift/su_max 0.002
_refine_ls_shift/su_mean 0.000
_refine_ls_structure_factor_coef Fsqd
_refine_ls_weighting_details 'calc w=1/[\s^2^(Fo^2^)+(0.1274P)^2^+29.5901P] where P=(Fo^2^+2Fc^2^)/3'
_refine_ls_weighting_scheme calc
_refine_ls_wR_factor_gt 0.1987
_refine_ls_wR_factor_ref 0.2137
_reflns_number_gt 16959
_reflns_number_total 20856
_reflns_threshold_expression >2sigma(I)
_cod_data_source_file c5ra02530c2.cif
_cod_data_source_block d:2
_cod_original_sg_symbol_H-M Pnma
_cod_database_code 7220040

loop_
_symmetry_equiv_pos_as_xyz
'x, y, z'
'-x+1/2, -y, z+1/2'
'x+1/2, -y+1/2, -z+1/2'
'-x, y+1/2, -z'
'-x, -y, -z'
'x-1/2, y, -z-1/2'
'-x-1/2, y-1/2, z-1/2'
'x, -y-1/2, z'

loop_
_atom_site_label
_atom_site_type_symbol
_atom_site_fract_x
_atom_site_fract_y
_atom_site_fract_z
_atom_site_U_iso_or_equiv
_atom_site_adp_type
_atom_site_occupancy
_atom_site_symmetry_multiplicity
_atom_site_calc_flag
_atom_site_refinement_flags
Mn1 Mn 0.20141(2) 0.69068(2) 0.95720(3) 0.03678(18) Uani 1 1 d .
Mn4 Mn 0.15338(2) 0.63844(2) 0.85757(3) 0.03986(18) Uani 1 1 d .
Mn7 Mn 0.09652(3) 0.7500 0.81634(4) 0.0404(2) Uani 1 2 d S
Mn6 Mn 0.00959(2) 0.69779(3) 1.13660(3) 0.04349(19) Uani 1 1 d .
Mn9 Mn 0.01161(2) 0.65909(3) 0.97378(3) 0.04204(19) Uani 1 1 d .
Mn3 Mn 0.10604(2) 0.58841(3) 0.94778(3) 0.04103(19) Uani 1 1 d .
Mn2 Mn 0.15398(2) 0.63463(2) 1.05251(3) 0.03766(18) Uani 1 1 d .
P1 P 0.17553(5) 0.7500 1.07965(7) 0.0324(3) Uani 1 2 d S
Mn5 Mn 0.10157(2) 0.69435(3) 1.14969(3) 0.03967(18) Uani 1 1 d .
P2 P 0.17847(5) 0.7500 0.83558(7) 0.0343(3) Uani 1 2 d S
S2 S 0.20602(4) 0.55824(4) 1.11920(5) 0.0420(3) Uani 1 1 d .
S1 S 0.29060(3) 0.66183(4) 0.95172(5) 0.0380(3) Uani 1 1 d .
S4 S 0.20298(4) 0.57058(4) 0.77552(5) 0.0419(3) Uani 1 1 d .
P5 P -0.04072(5) 0.7500 1.02451(8) 0.0413(4) Uani 1 2 d S
S3 S 0.11386(4) 0.47552(4) 0.94202(6) 0.0456(3) Uani 1 1 d .
P4 P 0.05342(4) 0.64510(5) 0.84290(5) 0.0414(3) Uani 1 1 d .
P3 P 0.05759(3) 0.61565(4) 1.06669(5) 0.0370(3) Uani 1 1 d .
S6 S -0.03505(4) 0.65076(5) 1.24336(6) 0.0513(3) Uani 1 1 d .
P6 P 0.06482(6) 0.7500 0.95128(8) 0.0421(4) Uani 1 2 d S
S5 S 0.12818(4) 0.65015(5) 1.27116(6) 0.0481(3) Uani 1 1 d .
O24 O 0.19421(13) 0.7500 0.89795(19) 0.0374(9) Uani 1 2 d S
O2 O 0.21491(9) 0.63648(11) 1.02270(15) 0.0412(7) Uani 1 1 d .
O22 O 0.19117(13) 0.7500 1.01708(18) 0.0367(9) Uani 1 2 d S
O13 O 0.11525(14) 0.7500 1.2135(2) 0.0439(11) Uani 1 2 d S
O5 O 0.26261(10) 0.70040(11) 0.95580(14) 0.0430(8) Uani 1 1 d .
O11 O 0.17399(10) 0.60837(12) 0.77730(14) 0.0451(8) Uani 1 1 d .
O21 O 0.14464(9) 0.65566(11) 0.96036(14) 0.0387(7) Uani 1 1 d .
O9 O 0.08727(10) 0.51536(12) 0.94199(17) 0.0503(9) Uani 1 1 d .
O1 O 0.21341(9) 0.64025(11) 0.88435(14) 0.0409(7) Uani 1 1 d .
O20 O 0.06292(13) 0.7500 1.1187(2) 0.0406(10) Uani 1 2 d S
O25 O 0.15265(9) 0.70680(11) 0.82376(14) 0.0398(7) Uani 1 1 d .
O3 O 0.14471(10) 0.56233(11) 1.01727(15) 0.0449(8) Uani 1 1 d .
O7 O 0.17859(10) 0.59743(12) 1.12495(15) 0.0461(8) Uani 1 1 d .
O23 O 0.15144(9) 0.70512(11) 1.09155(14) 0.0386(7) Uani 1 1 d .
O27 O 0.05956(9) 0.60207(12) 1.00237(15) 0.0436(7) Uani 1 1 d .
O32 O -0.01579(14) 0.7500 1.0809(2) 0.0472(11) Uani 1 2 d S
O28 O 0.02404(9) 0.65110(12) 1.07096(14) 0.0427(7) Uani 1 1 d .
C11 C 0.24617(14) 0.61348(16) 1.0366(2) 0.0379(10) Uani 1 1 d .
O10 O 0.09587(12) 0.42900(13) 0.94122(17) 0.0547(9) Uani 1 1 d .
C31 C 0.15925(15) 0.52383(16) 0.8608(2) 0.0422(11) Uani 1 1 d .
O4 O 0.15036(10) 0.56394(11) 0.88542(15) 0.0463(8) Uani 1 1 d .
O12 O 0.21525(11) 0.55628(13) 0.71823(15) 0.0519(9) Uani 1 1 d .
C22 C 0.18514(15) 0.51264(17) 1.0769(2) 0.0449(11) Uani 1 1 d .
C48 C 0.04735(15) 0.64937(18) 1.2515(2) 0.0433(11) Uani 1 1 d .
C1 C 0.24458(14) 0.62047(17) 0.8633(2) 0.0397(10) Uani 1 1 d .
O16 O 0.15232(11) 0.61804(15) 1.30311(18) 0.0626(10) Uani 1 1 d .
O19 O -0.00848(14) 0.7500 1.2010(2) 0.0471(11) Uani 1 2 d S
O8 O 0.21932(12) 0.53717(14) 1.17334(15) 0.0540(9) Uani 1 1 d .
O14 O 0.05125(10) 0.67108(13) 1.20130(14) 0.0455(8) Uani 1 1 d .
O34 O 0.09918(14) 0.7500 0.9119(2) 0.0526(13) Uani 1 2 d S
O15 O 0.13380(11) 0.65091(13) 1.20778(16) 0.0500(8) Uani 1 1 d .
O31 O 0.05378(10) 0.69554(13) 0.81781(16) 0.0503(9) Uani 1 1 d .
C16 C 0.24759(14) 0.57721(17) 1.0804(2) 0.0414(10) Uani 1 1 d .
C89 C -0.0904(2) 0.7500 1.0485(3) 0.0482(17) Uani 1 2 d S
O17 O -0.03197(11) 0.65340(14) 1.17998(16) 0.0541(9) Uani 1 1 d .
O6 O 0.33078(10) 0.67585(13) 0.95188(15) 0.0484(8) Uani 1 1 d .
O26 O 0.09628(9) 0.63629(11) 1.08837(15) 0.0411(7) Uani 1 1 d .
C12 C 0.28322(14) 0.62139(16) 1.0098(2) 0.0390(10) Uani 1 1 d .
O29 O 0.09235(10) 0.63120(12) 0.87024(15) 0.0451(8) Uani 1 1 d .
C65 C 0.2159(2) 0.7500 1.1286(3) 0.0418(15) Uani 1 2 d S
C42 C 0.13596(16) 0.7071(2) 1.2994(2) 0.0496(12) Uani 1 1 d .
C36 C 0.18416(15) 0.51986(17) 0.8114(2) 0.0423(11) Uani 1 1 d .
C58 C -0.0330(2) 0.7500 1.2443(3) 0.0475(17) Uani 1 2 d S
O39 O -0.03233(13) 0.60156(14) 0.97937(19) 0.0648(11) Uani 1 1 d .
O37 O 0.1024(2) 0.7500 0.7226(3) 0.0776(19) Uani 1 2 d S
O18 O -0.06334(12) 0.61767(17) 1.26572(19) 0.0694(12) Uani 1 1 d .
C21 C 0.15761(15) 0.52059(16) 1.0311(2) 0.0416(11) Uani 1 1 d .
C32 C 0.14464(16) 0.47931(18) 0.8809(2) 0.0483(12) Uani 1 1 d .
C2 C 0.24483(15) 0.58856(18) 0.8150(2) 0.0455(11) Uani 1 1 d .
C71 C 0.2194(2) 0.7500 0.7870(3) 0.0449(16) Uani 1 2 d S
C41 C 0.1284(2) 0.7500 1.2674(3) 0.0455(16) Uani 1 2 d S
O33 O -0.03459(10) 0.70478(14) 0.98943(16) 0.0515(9) Uani 1 1 d .
C26 C 0.14548(16) 0.47750(18) 1.0023(2) 0.0491(12) Uani 1 1 d .
O30 O 0.02053(10) 0.63754(13) 0.88589(15) 0.0498(8) Uani 1 1 d .
C15 C 0.28120(15) 0.5514(2) 1.0935(2) 0.0499(12) Uani 1 1 d .
H57 H 0.2799 0.5271 1.1223 0.060 Uiso 1 1 calc R
C52 C 0.00668(18) 0.6136(2) 1.3286(3) 0.0650(16) Uani 1 1 d .
H58 H -0.0186 0.6056 1.3421 0.078 Uiso 1 1 calc R
C5 C 0.31578(15) 0.6071(2) 0.8649(2) 0.0565(14) Uani 1 1 d .
H59 H 0.3401 0.6144 0.8823 0.068 Uiso 1 1 calc R
C49 C 0.07897(16) 0.63656(19) 1.2876(2) 0.0500(12) Uani 1 1 d .
C6 C 0.28252(14) 0.62817(17) 0.8879(2) 0.0418(10) Uani 1 1 d .
C25 C 0.16102(18) 0.43284(19) 1.0176(3) 0.0585(14) Uani 1 1 d .
H62 H 0.1518 0.4055 0.9976 0.070 Uiso 1 1 calc R
C13 C 0.31652(16) 0.5963(2) 1.0245(2) 0.0505(12) Uani 1 1 d .
H63 H 0.3403 0.6041 1.0056 0.061 Uiso 1 1 calc R
C23 C 0.19974(18) 0.4672(2) 1.0895(3) 0.0581(14) Uani 1 1 d .
H64 H 0.2183 0.4643 1.1201 0.070 Uiso 1 1 calc R
C78 C 0.00645(19) 0.5533(2) 1.1188(3) 0.0711(18) Uani 1 1 d .
H66 H -0.0125 0.5676 1.0942 0.085 Uiso 1 1 calc R
C44 C 0.1579(3) 0.7500 1.3864(4) 0.065(2) Uani 1 2 d S
C62 C -0.1029(5) 0.7500 1.4063(6) 0.120(5) Uani 1 2 d SD
C14 C 0.31655(16) 0.5601(2) 1.0658(2) 0.0533(13) Uani 1 1 d .
C77 C 0.04521(16) 0.56739(19) 1.1135(3) 0.0527(13) Uani 1 1 d .
C7 C 0.3516(2) 0.5522(4) 0.7941(4) 0.112(3) Uani 1 1 d DU
C60 C -0.06999(19) 0.7086(3) 1.3212(3) 0.0661(16) Uani 1 1 d .
H82 H -0.0789 0.6793 1.3370 0.079 Uiso 1 1 calc R
C4 C 0.31520(17) 0.5762(3) 0.8183(3) 0.0656(17) Uani 1 1 d .
C34 C 0.1825(2) 0.4335(2) 0.8115(3) 0.0632(16) Uani 1 1 d .
C61 C -0.0804(3) 0.7500 1.3488(4) 0.072(3) Uani 1 2 d S
C53 C 0.01018(16) 0.63633(19) 1.2753(2) 0.0511(12) Uani 1 1 d .
C43 C 0.15030(17) 0.7080(2) 1.3565(3) 0.0603(15) Uani 1 1 d .
H88 H 0.1551 0.6786 1.3757 0.072 Uiso 1 1 calc R
C35 C 0.19558(18) 0.4764(2) 0.7890(2) 0.0555(13) Uani 1 1 d .
H89 H 0.2131 0.4759 0.7568 0.067 Uiso 1 1 calc R
C27 C 0.2046(3) 0.3770(2) 1.0746(5) 0.098(3) Uani 1 1 d U
C37 C 0.1962(3) 0.3849(2) 0.7877(3) 0.080(2) Uani 1 1 d .
C3 C 0.27932(17) 0.5677(2) 0.7938(3) 0.0624(16) Uani 1 1 d .
H93 H 0.2777 0.5469 0.7611 0.075 Uiso 1 1 calc R
C50 C 0.07468(19) 0.6130(2) 1.3411(3) 0.0656(16) Uani 1 1 d .
H102 H 0.0973 0.6044 1.3626 0.079 Uiso 1 1 calc R
C59 C -0.04674(15) 0.7077(2) 1.2707(2) 0.0507(13) Uani 1 1 d .
C33 C 0.15652(19) 0.4358(2) 0.8565(3) 0.0593(15) Uani 1 1 d .
H109 H 0.1461 0.4071 0.8719 0.071 Uiso 1 1 calc R
C17 C 0.3531(2) 0.5320(3) 1.0804(3) 0.079(2) Uani 1 1 d U
C28 C 0.2372(4) 0.3783(5) 1.1131(6) 0.149(4) Uani 1 1 d U
H14A H 0.2286 0.3873 1.1524 0.224 Uiso 1 1 calc R
H14B H 0.2561 0.4016 1.0987 0.224 Uiso 1 1 calc R
H14C H 0.2494 0.3468 1.1144 0.224 Uiso 1 1 calc R
C29 C 0.2200(5) 0.3563(5) 1.0163(8) 0.200(8) Uani 1 1 d .
H14D H 0.2375 0.3297 1.0245 0.301 Uiso 1 1 calc R
H14E H 0.2342 0.3811 0.9949 0.301 Uiso 1 1 calc R
H14F H 0.1981 0.3452 0.9926 0.301 Uiso 1 1 calc R
C24 C 0.1888(2) 0.4270(2) 1.0603(3) 0.0645(16) Uani 1 1 d .
Mn8 Mn 0.00412(4) 0.7500 0.82780(6) 0.0670(4) Uani 1 2 d S
Cl1 Cl -0.01588(13) 0.7500 0.72696(16) 0.1374(15) Uani 1 2 d S
O36 O 0.06439(14) 0.70746(16) 0.9850(2) 0.0767(13) Uani 1 1 d .
O35 O 0.02745(19) 0.7500 0.9165(3) 0.094(3) Uani 1 2 d S
C83 C 0.04755(16) 0.6065(2) 0.7806(2) 0.0547(13) Uani 1 1 d .
C88 C 0.0695(2) 0.5644(3) 0.7761(3) 0.0760(19) Uani 1 1 d .
H6 H 0.0868 0.5558 0.8067 0.091 Uiso 1 1 calc R
C51 C 0.0384(2) 0.6019(3) 1.3635(3) 0.0732(19) Uani 1 1 d .
C82 C 0.0715(2) 0.5480(3) 1.1504(5) 0.115(4) Uani 1 1 d .
H8 H 0.0982 0.5567 1.1488 0.138 Uiso 1 1 calc R
C72 C 0.2133(3) 0.7500 0.7276(4) 0.085(3) Uani 1 2 d S
H9 H 0.1876 0.7500 0.7123 0.102 Uiso 1 2 calc SR
C79 C -0.0050(3) 0.5198(3) 1.1579(4) 0.097(3) Uani 1 1 d .
H11 H -0.0316 0.5111 1.1610 0.116 Uiso 1 1 calc R
C45 C 0.1743(4) 0.7500 1.4497(5) 0.093(4) Uani 1 2 d S
C84 C 0.0221(3) 0.6178(3) 0.7362(3) 0.094(2) Uani 1 1 d .
H14 H 0.0068 0.6459 0.7386 0.113 Uiso 1 1 calc R
O38B O -0.0442(3) 0.7145(4) 0.8706(5) 0.078(3) Uani 0.50 1 d P
C74 C 0.2813(4) 0.7500 0.7103(7) 0.110(4) Uani 1 2 d SU
H16 H 0.3027 0.7500 0.6841 0.131 Uiso 1 2 calc SR
C76 C 0.2561(3) 0.7500 0.8076(5) 0.089(4) Uani 1 2 d S
H17 H 0.2607 0.7500 0.8486 0.107 Uiso 1 2 calc SR
C80 C 0.0218(3) 0.4990(4) 1.1923(5) 0.131(4) Uani 1 1 d .
H18 H 0.0146 0.4733 1.2169 0.157 Uiso 1 1 calc R
C90 C -0.0989(4) 0.7500 1.1101(6) 0.120(5) Uani 1 2 d S
C73 C 0.2452(5) 0.7500 0.6899(5) 0.115(4) Uani 1 2 d SU
H20 H 0.2410 0.7500 0.6488 0.138 Uiso 1 2 calc SR
C92 C -0.1673(4) 0.7500 1.0880(9) 0.114(5) Uani 1 2 d SU
H1 H -0.1936 0.7500 1.1008 0.137 Uiso 1 2 calc SR
C68 C 0.2743(4) 0.7500 1.2121(6) 0.116(5) Uani 1 2 d SU
C54 C 0.0348(3) 0.5758(4) 1.4224(4) 0.107(3) Uani 1 1 d U
C87 C 0.0659(3) 0.5357(4) 0.7277(5) 0.112(3) Uani 1 1 d .
H4 H 0.0803 0.5069 0.7253 0.135 Uiso 1 1 calc R
C86 C 0.0420(5) 0.5485(5) 0.6834(5) 0.140(5) Uani 1 1 d .
H15 H 0.0413 0.5298 0.6489 0.168 Uiso 1 1 calc R
C81 C 0.0578(3) 0.5142(4) 1.1919(5) 0.117(3) Uani 1 1 d U
H23 H 0.0754 0.5022 1.2203 0.140 Uiso 1 1 calc R
C96 C -0.0287(3) 0.5560(3) 0.9540(5) 0.123(4) Uani 1 1 d .
H24A H -0.0061 0.5555 0.9279 0.185 Uiso 1 1 calc R
H24B H -0.0522 0.5487 0.9315 0.185 Uiso 1 1 calc R
H24C H -0.0253 0.5323 0.9849 0.185 Uiso 1 1 calc R
C93 C -0.1589(4) 0.7500 1.0318(9) 0.136(6) Uani 1 2 d S
H28 H -0.1795 0.7500 1.0041 0.163 Uiso 1 2 calc SR
C75 C 0.2875(4) 0.7500 0.7684(7) 0.132(6) Uani 1 2 d S
H29 H 0.3133 0.7500 0.7830 0.159 Uiso 1 2 calc SR
C91 C -0.1393(5) 0.7500 1.1252(8) 0.156(8) Uani 1 2 d SU
H10 H -0.1459 0.7500 1.1656 0.188 Uiso 1 2 calc SR
C94 C -0.1209(3) 0.7500 1.0121(6) 0.107(4) Uani 1 2 d S
H30 H -0.1163 0.7500 0.9711 0.128 Uiso 1 2 calc SR
C38 C 0.2153(5) 0.3582(4) 0.8362(5) 0.164(6) Uani 1 1 d .
H12A H 0.2133 0.3240 0.8286 0.247 Uiso 1 1 calc R
H12B H 0.2023 0.3657 0.8732 0.247 Uiso 1 1 calc R
H12C H 0.2428 0.3672 0.8386 0.247 Uiso 1 1 calc R
C85 C 0.0189(4) 0.5878(5) 0.6872(4) 0.136(5) Uani 1 1 d .
H31 H 0.0008 0.5948 0.6570 0.164 Uiso 1 1 calc R
C70 C 0.2117(4) 0.7318(4) 1.1849(5) 0.065(3) Uani 0.50 1 d P
C40 C 0.2214(5) 0.3878(3) 0.7367(6) 0.205(9) Uani 1 1 d .
H38A H 0.2344 0.3572 0.7307 0.308 Uiso 1 1 calc R
H38B H 0.2411 0.4126 0.7429 0.308 Uiso 1 1 calc R
H38C H 0.2059 0.3956 0.7021 0.308 Uiso 1 1 calc R
C64 C -0.1263(4) 0.7079(5) 1.4146(6) 0.156(5) Uani 1 1 d U
H64A H -0.1403 0.7102 1.4519 0.234 Uiso 1 1 calc R
H64B H -0.1094 0.6799 1.4150 0.234 Uiso 1 1 calc R
H64C H -0.1451 0.7052 1.3825 0.234 Uiso 1 1 calc R
C8 C 0.3466(4) 0.5035(5) 0.7823(7) 0.175(6) Uani 1 1 d U
H41A H 0.3485 0.4854 0.8189 0.263 Uiso 1 1 calc R
H41B H 0.3668 0.4928 0.7551 0.263 Uiso 1 1 calc R
H41C H 0.3209 0.4984 0.7648 0.263 Uiso 1 1 calc R
C30 C 0.1747(4) 0.3441(4) 1.0862(7) 0.161(6) Uani 1 1 d .
H46A H 0.1847 0.3118 1.0811 0.241 Uiso 1 1 calc R
H46B H 0.1531 0.3495 1.0591 0.241 Uiso 1 1 calc R
H46C H 0.1656 0.3482 1.1265 0.241 Uiso 1 1 calc R
C10 C 0.3877(3) 0.5693(5) 0.8206(7) 0.164(5) Uani 1 1 d DU
H32A H 0.4100 0.5539 0.8017 0.246 Uiso 1 1 calc R
H32B H 0.3878 0.5617 0.8625 0.246 Uiso 1 1 calc R
H32C H 0.3897 0.6038 0.8155 0.246 Uiso 1 1 calc R
C20 C 0.3471(4) 0.4915(5) 1.1172(6) 0.150(4) Uani 1 1 d U
H33A H 0.3350 0.4660 1.0944 0.225 Uiso 1 1 calc R
H33B H 0.3301 0.5003 1.1498 0.225 Uiso 1 1 calc R
H33C H 0.3722 0.4806 1.1325 0.225 Uiso 1 1 calc R
C39 C 0.1612(4) 0.3587(5) 0.7698(7) 0.186(7) Uani 1 1 d .
H34A H 0.1494 0.3745 0.7359 0.279 Uiso 1 1 calc R
H34B H 0.1426 0.3581 0.8022 0.279 Uiso 1 1 calc R
H34C H 0.1684 0.3261 0.7591 0.279 Uiso 1 1 calc R
C46 C 0.2172(5) 0.7500 1.4439(8) 0.193(11) Uani 1 2 d S
H47A H 0.2245 0.7367 1.4058 0.289 Uiso 0.50 1 calc PR
H47B H 0.2286 0.7307 1.4752 0.289 Uiso 0.50 1 calc PR
H47C H 0.2270 0.7827 1.4469 0.289 Uiso 0.50 1 calc PR
C66 C 0.2502(4) 0.7273(5) 1.1141(7) 0.078(4) Uani 0.50 1 d P
C18 C 0.3790(4) 0.5283(7) 1.0297(6) 0.239(11) Uani 1 1 d .
H54A H 0.4053 0.5200 1.0429 0.358 Uiso 1 1 calc R
H54B H 0.3797 0.5587 1.0090 0.358 Uiso 1 1 calc R
H54C H 0.3694 0.5035 1.0033 0.358 Uiso 1 1 calc R
C56 C -0.0050(4) 0.5744(6) 1.4433(6) 0.162(5) Uani 1 1 d U
H56A H -0.0064 0.5549 1.4788 0.243 Uiso 1 1 calc R
H56B H -0.0218 0.5607 1.4131 0.243 Uiso 1 1 calc R
H56C H -0.0138 0.6067 1.4523 0.243 Uiso 1 1 calc R
C55 C 0.0618(5) 0.5940(7) 1.4660(5) 0.208(9) Uani 1 1 d .
H65A H 0.0539 0.6261 1.4776 0.311 Uiso 1 1 calc R
H65B H 0.0881 0.5950 1.4494 0.311 Uiso 1 1 calc R
H65C H 0.0616 0.5731 1.5003 0.311 Uiso 1 1 calc R
C69 C 0.2405(6) 0.7500 1.2273(8) 0.130(5) Uani 1 2 d SU
C47 C 0.1637(6) 0.7054(6) 1.4814(5) 0.244(11) Uani 1 1 d .
H68A H 0.1369 0.6964 1.4715 0.366 Uiso 1 1 calc R
H68B H 0.1657 0.7106 1.5237 0.366 Uiso 1 1 calc R
H68C H 0.1814 0.6798 1.4698 0.366 Uiso 1 1 calc R
C19 C 0.3771(5) 0.5591(6) 1.1253(8) 0.190(6) Uani 1 1 d U
H69A H 0.3627 0.5611 1.1622 0.285 Uiso 1 1 calc R
H69B H 0.3823 0.5913 1.1107 0.285 Uiso 1 1 calc R
H69C H 0.4018 0.5425 1.1318 0.285 Uiso 1 1 calc R
C67 C 0.2805(5) 0.7251(7) 1.1576(11) 0.127(8) Uani 0.50 1 d P
C9 C 0.3539(5) 0.5640(7) 0.7259(7) 0.197(6) Uani 1 1 d U
H72A H 0.3584 0.5981 0.7206 0.296 Uiso 1 1 calc R
H72B H 0.3293 0.5551 0.7071 0.296 Uiso 1 1 calc R
H72C H 0.3753 0.5461 0.7082 0.296 Uiso 1 1 calc R
C57A C 0.0468(6) 0.5245(6) 1.4135(8) 0.165(8) Uani 0.75 1 d P
H74A H 0.0460 0.5078 1.4511 0.248 Uiso 1 1 calc R
H74B H 0.0732 0.5233 1.3975 0.248 Uiso 1 1 calc R
H74C H 0.0287 0.5092 1.3861 0.248 Uiso 1 1 calc R
C63 C -0.0745(11) 0.7500 1.4577(15) 0.33(2) Uiso 1 2 d SD
C95 C -0.0707(5) 0.6769(6) 0.8447(7) 0.157(5) Uani 1 1 d U
O38A O -0.0346(3) 0.6859(5) 0.8369(6) 0.096(3) Uani 0.50 1 d P
C57B C 0.0105(19) 0.533(2) 1.418(3) 0.147(18) Uani 0.25 1 d PU

loop_
_atom_site_aniso_label
_atom_site_aniso_U_11
_atom_site_aniso_U_22
_atom_site_aniso_U_33
_atom_site_aniso_U_23
_atom_site_aniso_U_13
_atom_site_aniso_U_12
Mn1 0.0395(4) 0.0323(4) 0.0385(4) -0.0002(3) 0.0035(3) 0.0010(3)
Mn4 0.0387(4) 0.0339(4) 0.0470(4) 0.0002(3) 0.0019(3) -0.0017(3)
Mn7 0.0368(6) 0.0424(5) 0.0420(5) 0.000 -0.0006(4) 0.000
Mn6 0.0425(4) 0.0486(4) 0.0395(4) -0.0004(3) 0.0079(3) 0.0023(3)
Mn9 0.0401(4) 0.0424(4) 0.0436(4) -0.0010(3) 0.0028(3) -0.0015(3)
Mn3 0.0426(4) 0.0373(4) 0.0432(4) -0.0031(3) 0.0068(3) -0.0013(3)
Mn2 0.0356(4) 0.0340(4) 0.0434(4) -0.0017(3) 0.0058(3) 0.0001(3)
P1 0.0326(8) 0.0296(7) 0.0350(8) 0.000 0.0044(6) 0.000
Mn5 0.0390(4) 0.0408(4) 0.0393(4) -0.0012(3) 0.0077(3) -0.0022(3)
P2 0.0365(9) 0.0322(8) 0.0342(8) 0.000 0.0044(6) 0.000
S2 0.0455(7) 0.0413(6) 0.0393(6) 0.0034(5) 0.0050(5) 0.0036(5)
S1 0.0352(6) 0.0386(6) 0.0401(6) -0.0025(4) 0.0027(4) -0.0032(5)
S4 0.0463(7) 0.0429(6) 0.0365(6) -0.0052(5) 0.0043(5) -0.0034(5)
P5 0.0326(9) 0.0469(10) 0.0446(9) 0.000 0.0013(7) 0.000
S3 0.0466(7) 0.0344(6) 0.0559(7) -0.0043(5) 0.0107(5) -0.0077(5)
P4 0.0396(7) 0.0439(7) 0.0408(6) -0.0024(5) -0.0019(5) -0.0069(5)
P3 0.0355(6) 0.0353(6) 0.0401(6) 0.0007(5) 0.0052(5) -0.0024(5)
S6 0.0431(7) 0.0611(8) 0.0497(7) 0.0063(6) 0.0108(5) -0.0093(6)
P6 0.0468(10) 0.0363(9) 0.0434(9) 0.000 0.0148(7) 0.000
S5 0.0454(7) 0.0509(7) 0.0481(7) 0.0081(5) 0.0017(5) 0.0036(6)
O24 0.040(2) 0.034(2) 0.038(2) 0.000 0.0048(19) 0.000
O2 0.0358(18) 0.0387(17) 0.0492(19) 0.0055(14) 0.0028(14) 0.0026(14)
O22 0.045(3) 0.032(2) 0.033(2) 0.000 0.0045(19) 0.000
O13 0.044(3) 0.046(3) 0.041(3) 0.000 -0.004(2) 0.000
O5 0.045(2) 0.0344(16) 0.0501(19) -0.0015(13) 0.0046(14) -0.0008(14)
O11 0.051(2) 0.0408(18) 0.0433(18) -0.0013(14) 0.0009(15) -0.0007(15)
O21 0.0399(18) 0.0340(16) 0.0423(17) -0.0023(13) 0.0001(13) -0.0026(14)
O9 0.044(2) 0.0397(18) 0.067(2) -0.0079(16) 0.0112(17) -0.0044(15)
O1 0.0353(17) 0.0422(17) 0.0452(18) -0.0060(14) 0.0035(14) -0.0003(14)
O20 0.037(2) 0.045(3) 0.040(2) 0.000 0.0045(19) 0.000
O25 0.0414(18) 0.0343(16) 0.0437(17) 0.0018(13) -0.0003(13) -0.0044(13)
O3 0.056(2) 0.0329(17) 0.0461(18) -0.0022(13) -0.0007(15) 0.0002(15)
O7 0.048(2) 0.0471(19) 0.0434(18) -0.0015(14) 0.0083(15) 0.0074(15)
O23 0.0377(17) 0.0368(17) 0.0414(17) -0.0020(13) 0.0071(13) -0.0056(13)
O27 0.0404(18) 0.0455(18) 0.0450(18) -0.0028(14) 0.0016(14) -0.0005(14)
O32 0.045(3) 0.051(3) 0.045(3) 0.000 -0.004(2) 0.000
O28 0.0379(18) 0.0480(19) 0.0423(17) -0.0006(14) 0.0061(14) -0.0006(15)
C11 0.038(3) 0.036(2) 0.040(2) -0.0019(18) -0.0019(19) 0.0021(19)
O10 0.058(2) 0.0386(19) 0.067(2) -0.0045(16) 0.0118(18) -0.0112(17)
C31 0.043(3) 0.033(2) 0.050(3) -0.0043(19) 0.003(2) 0.002(2)
O4 0.053(2) 0.0352(17) 0.0512(19) -0.0046(14) 0.0127(16) -0.0013(15)
O12 0.060(2) 0.057(2) 0.0383(18) -0.0079(15) 0.0056(16) -0.0092(18)
C22 0.046(3) 0.037(2) 0.051(3) 0.003(2) 0.009(2) 0.001(2)
C48 0.045(3) 0.048(3) 0.038(2) 0.005(2) 0.008(2) 0.001(2)
C1 0.039(3) 0.041(2) 0.039(2) 0.0000(19) 0.0013(19) 0.003(2)
O16 0.051(2) 0.068(3) 0.068(3) 0.020(2) -0.0017(18) 0.0101(19)
O19 0.045(3) 0.051(3) 0.045(3) 0.000 0.015(2) 0.000
O8 0.063(2) 0.055(2) 0.0437(19) 0.0088(16) 0.0012(17) 0.0090(18)
O14 0.0424(19) 0.055(2) 0.0393(17) 0.0084(15) 0.0072(14) -0.0011(15)
O34 0.036(3) 0.078(4) 0.043(3) 0.000 0.002(2) 0.000
O15 0.051(2) 0.050(2) 0.049(2) 0.0010(15) 0.0065(16) 0.0068(16)
O31 0.048(2) 0.051(2) 0.052(2) 0.0058(16) -0.0094(16) -0.0090(16)
C16 0.041(3) 0.040(2) 0.043(2) 0.0011(19) 0.003(2) 0.000(2)
C89 0.035(4) 0.047(4) 0.062(5) 0.000 -0.002(3) 0.000
O17 0.047(2) 0.066(2) 0.049(2) -0.0022(17) 0.0060(16) -0.0108(18)
O6 0.0361(19) 0.052(2) 0.057(2) -0.0017(16) -0.0020(15) -0.0091(16)
O26 0.0355(17) 0.0387(17) 0.0492(18) -0.0021(14) 0.0085(14) -0.0071(13)
C12 0.041(3) 0.035(2) 0.040(2) -0.0014(18) 0.0022(19) -0.0004(19)
O29 0.0392(19) 0.0455(19) 0.0507(19) 0.0013(15) -0.0037(15) -0.0045(15)
C65 0.045(4) 0.031(3) 0.049(4) 0.000 -0.002(3) 0.000
C42 0.047(3) 0.058(3) 0.044(3) 0.007(2) 0.003(2) 0.000(2)
C36 0.047(3) 0.038(2) 0.042(2) -0.0038(19) 0.002(2) -0.003(2)
C58 0.044(4) 0.066(5) 0.032(3) 0.000 0.009(3) 0.000
O39 0.067(3) 0.049(2) 0.078(3) -0.0085(19) 0.015(2) -0.0143(19)
O37 0.089(5) 0.099(5) 0.045(3) 0.000 0.005(3) 0.000
O18 0.054(2) 0.082(3) 0.072(3) 0.015(2) 0.015(2) -0.020(2)
C21 0.044(3) 0.032(2) 0.048(3) 0.0034(19) 0.008(2) 0.002(2)
C32 0.049(3) 0.042(3) 0.054(3) -0.007(2) 0.015(2) -0.005(2)
C2 0.040(3) 0.052(3) 0.045(3) -0.006(2) 0.002(2) -0.002(2)
C71 0.047(4) 0.038(3) 0.050(4) 0.000 0.019(3) 0.000
C41 0.039(4) 0.056(4) 0.041(4) 0.000 0.002(3) 0.000
O33 0.044(2) 0.058(2) 0.052(2) -0.0093(17) -0.0004(16) 0.0031(17)
C26 0.055(3) 0.038(3) 0.054(3) 0.000(2) 0.007(2) -0.003(2)
O30 0.047(2) 0.056(2) 0.0458(19) -0.0040(16) -0.0012(15) -0.0106(17)
C15 0.047(3) 0.054(3) 0.049(3) 0.006(2) 0.003(2) 0.009(2)
C52 0.053(3) 0.076(4) 0.066(4) 0.023(3) 0.017(3) -0.003(3)
C5 0.034(3) 0.081(4) 0.055(3) -0.014(3) 0.002(2) 0.006(3)
C49 0.047(3) 0.053(3) 0.050(3) 0.006(2) 0.006(2) -0.004(2)
C6 0.040(3) 0.043(2) 0.042(2) -0.004(2) 0.000(2) 0.001(2)
C25 0.069(4) 0.035(3) 0.072(4) 0.001(2) 0.006(3) 0.000(3)
C13 0.043(3) 0.059(3) 0.049(3) 0.005(2) 0.005(2) 0.008(2)
C23 0.056(3) 0.047(3) 0.071(4) 0.006(3) 0.003(3) 0.009(3)
C78 0.057(4) 0.067(4) 0.089(5) 0.024(3) -0.003(3) -0.018(3)
C44 0.072(6) 0.079(6) 0.045(4) 0.000 -0.017(4) 0.000
C62 0.134(12) 0.148(13) 0.080(8) 0.000 0.075(8) 0.000
C14 0.049(3) 0.055(3) 0.055(3) 0.006(2) 0.003(2) 0.014(2)
C77 0.049(3) 0.049(3) 0.061(3) 0.014(2) -0.006(2) -0.008(2)
C7 0.065(4) 0.157(9) 0.113(6) -0.087(6) 0.000(4) 0.034(5)
C60 0.062(4) 0.079(4) 0.057(3) 0.009(3) 0.021(3) -0.002(3)
C4 0.042(3) 0.095(5) 0.059(3) -0.028(3) 0.001(3) 0.009(3)
C34 0.081(4) 0.042(3) 0.066(4) -0.004(2) 0.019(3) 0.008(3)
C61 0.069(6) 0.100(7) 0.048(5) 0.000 0.031(4) 0.000
C53 0.054(3) 0.050(3) 0.049(3) 0.007(2) 0.011(2) -0.003(2)
C43 0.053(3) 0.075(4) 0.054(3) 0.010(3) -0.009(2) 0.003(3)
C35 0.063(4) 0.050(3) 0.054(3) 0.000(2) 0.017(3) 0.002(3)
C27 0.100(6) 0.038(3) 0.157(8) -0.002(4) -0.039(5) 0.013(4)
C37 0.116(6) 0.040(3) 0.083(5) -0.006(3) 0.036(4) 0.009(3)
C3 0.052(3) 0.081(4) 0.055(3) -0.027(3) 0.008(3) 0.009(3)
C50 0.058(4) 0.076(4) 0.063(4) 0.026(3) 0.001(3) 0.000(3)
C59 0.044(3) 0.067(3) 0.041(3) 0.004(2) 0.013(2) -0.007(2)
C33 0.074(4) 0.039(3) 0.065(4) -0.003(2) 0.019(3) -0.003(3)
C17 0.057(4) 0.092(5) 0.089(5) 0.024(4) 0.009(3) 0.029(3)
C28 0.151(6) 0.135(6) 0.161(6) 0.002(4) -0.036(4) 0.019(4)
C29 0.244(18) 0.114(9) 0.244(18) -0.074(11) -0.056(14) 0.108(11)
C24 0.073(4) 0.038(3) 0.082(4) 0.000(3) -0.009(3) 0.008(3)
Mn8 0.0504(8) 0.0854(10) 0.0653(8) 0.000 -0.0066(6) 0.000
Cl1 0.130(3) 0.198(4) 0.084(2) 0.000 -0.033(2) 0.000
O36 0.065(3) 0.061(3) 0.104(4) 0.033(2) 0.007(2) -0.001(2)
O35 0.049(4) 0.174(8) 0.058(4) 0.000 0.011(3) 0.000
C83 0.047(3) 0.067(4) 0.050(3) -0.007(3) -0.001(2) -0.015(3)
C88 0.068(4) 0.086(5) 0.074(4) -0.031(4) 0.009(3) -0.010(4)
C51 0.066(4) 0.085(5) 0.069(4) 0.033(3) 0.009(3) -0.001(3)
C82 0.074(5) 0.110(7) 0.160(9) 0.084(7) -0.043(5) -0.031(5)
C72 0.089(7) 0.118(9) 0.048(5) 0.000 0.021(5) 0.000
C79 0.090(6) 0.090(6) 0.111(6) 0.029(5) 0.006(5) -0.030(5)
C45 0.113(10) 0.107(9) 0.058(6) 0.000 -0.028(6) 0.000
C84 0.109(6) 0.097(6) 0.076(5) -0.016(4) -0.032(4) -0.005(5)
O38B 0.057(6) 0.092(7) 0.084(7) 0.005(6) -0.004(5) -0.004(5)
C74 0.089(7) 0.126(11) 0.114(11) 0.000 0.058(7) 0.000
C76 0.042(5) 0.159(11) 0.067(6) 0.000 0.015(4) 0.000
C80 0.105(7) 0.130(8) 0.158(9) 0.091(8) -0.041(6) -0.054(6)
C90 0.070(8) 0.190(16) 0.100(10) 0.000 0.036(7) 0.000
C73 0.128(9) 0.157(13) 0.059(6) 0.000 0.034(7) 0.000
C92 0.050(7) 0.123(11) 0.170(15) 0.000 0.036(7) 0.000
C68 0.098(8) 0.160(13) 0.090(9) 0.000 -0.057(7) 0.000
C54 0.085(5) 0.149(9) 0.086(6) 0.067(6) -0.003(4) -0.015(6)
C87 0.116(7) 0.102(7) 0.118(8) -0.058(6) 0.021(6) -0.004(6)
C86 0.191(13) 0.150(11) 0.080(7) -0.055(7) 0.004(7) -0.040(10)
C81 0.110(5) 0.118(5) 0.122(5) 0.043(4) -0.024(4) -0.003(4)
C96 0.149(9) 0.078(6) 0.142(9) -0.029(5) 0.058(7) -0.045(6)
C93 0.042(7) 0.186(18) 0.179(17) 0.000 0.008(8) 0.000
C75 0.061(7) 0.216(19) 0.119(12) 0.000 0.034(7) 0.000
C91 0.075(9) 0.26(2) 0.136(13) 0.000 0.052(7) 0.000
C94 0.059(7) 0.156(13) 0.106(9) 0.000 -0.004(6) 0.000
C38 0.274(17) 0.090(7) 0.128(9) 0.014(6) 0.034(10) 0.100(9)
C85 0.200(13) 0.141(10) 0.068(5) -0.023(6) -0.041(7) -0.034(9)
C70 0.070(7) 0.078(8) 0.046(6) 0.009(5) -0.008(5) 0.025(6)
C40 0.38(2) 0.052(5) 0.184(12) 0.011(6) 0.186(14) 0.040(8)
C64 0.168(6) 0.147(6) 0.154(6) 0.003(5) 0.046(5) 0.001(5)
C8 0.166(7) 0.167(7) 0.193(7) -0.004(5) 0.010(5) 0.013(5)
C30 0.170(12) 0.068(6) 0.245(16) 0.045(8) -0.045(11) 0.007(7)
C10 0.144(6) 0.172(6) 0.176(6) -0.025(5) -0.002(4) 0.004(5)
C20 0.140(6) 0.146(6) 0.166(6) 0.038(4) 0.000(4) 0.013(4)
C39 0.148(11) 0.159(11) 0.250(17) -0.142(12) -0.009(11) 0.041(9)
C46 0.102(12) 0.35(3) 0.128(14) 0.000 -0.066(11) 0.000
C66 0.050(7) 0.095(9) 0.089(10) -0.020(7) -0.016(6) 0.018(6)
C18 0.176(13) 0.36(2) 0.180(13) 0.139(14) 0.096(11) 0.212(16)
C56 0.157(5) 0.172(6) 0.157(6) 0.013(3) 0.014(3) -0.001(4)
C55 0.250(18) 0.30(2) 0.070(6) 0.070(10) -0.029(9) -0.127(16)
C69 0.122(6) 0.146(7) 0.123(7) 0.000 -0.008(5) 0.000
C47 0.41(3) 0.244(17) 0.078(7) 0.075(9) -0.102(11) -0.162(18)
C19 0.184(7) 0.193(7) 0.193(7) -0.013(5) -0.027(5) 0.011(5)
C67 0.079(12) 0.115(14) 0.19(2) -0.036(14) -0.067(13) 0.036(10)
C9 0.195(7) 0.208(8) 0.188(7) 0.004(5) 0.015(5) 0.012(5)
C57A 0.191(19) 0.142(15) 0.163(16) 0.100(13) 0.031(14) 0.012(13)
C95 0.154(6) 0.158(6) 0.160(6) -0.002(3) -0.003(3) -0.009(3)
O38A 0.047(6) 0.117(10) 0.123(10) 0.022(8) -0.002(6) -0.001(6)
C57B 0.148(19) 0.145(19) 0.147(19) 0.002(5) 0.000(5) 0.001(5)

loop_
_atom_type_symbol
_atom_type_description
_atom_type_scat_dispersion_real
_atom_type_scat_dispersion_imag
_atom_type_scat_source
C C 0.0033 0.0016 'International Tables Vol C Tables 4.2.6.8 and 6.1.1.4'
H H 0.0000 0.0000 'International Tables Vol C Tables 4.2.6.8 and 6.1.1.4'
N N 0.0061 0.0033 'International Tables Vol C Tables 4.2.6.8 and 6.1.1.4'
O O 0.0106 0.0060 'International Tables Vol C Tables 4.2.6.8 and 6.1.1.4'
P P 0.1023 0.0942 'International Tables Vol C Tables 4.2.6.8 and 6.1.1.4'
S S 0.1246 0.1234 'International Tables Vol C Tables 4.2.6.8 and 6.1.1.4'
Mn Mn 0.3368 0.7283 'International Tables Vol C Tables 4.2.6.8 and 6.1.1.4'
Cl Cl 0.1484 0.1585 'International Tables Vol C Tables 4.2.6.8 and 6.1.1.4'

loop_
_geom_angle_atom_site_label_1
_geom_angle_atom_site_label_2
_geom_angle_atom_site_label_3
_geom_angle
_geom_angle_site_symmetry_1
_geom_angle_site_symmetry_3
O5 Mn1 O24 90.26(15) . .
O5 Mn1 O2 83.67(13) . .
O24 Mn1 O2 172.20(14) . .
O5 Mn1 O22 94.05(15) . .
O24 Mn1 O22 77.53(13) . .
O2 Mn1 O22 97.96(13) . .
O5 Mn1 O21 160.59(12) . .
O24 Mn1 O21 105.44(15) . .
O2 Mn1 O21 81.52(12) . .
O22 Mn1 O21 100.35(14) . .
O5 Mn1 O1 83.52(12) . .
O24 Mn1 O1 92.59(13) . .
O2 Mn1 O1 91.59(13) . .
O22 Mn1 O1 169.84(12) . .
O21 Mn1 O1 84.42(12) . .
O5 Mn1 Mn2 126.10(9) . .
O24 Mn1 Mn2 139.56(12) . .
O2 Mn1 Mn2 44.46(8) . .
O22 Mn1 Mn2 82.31(9) . .
O21 Mn1 Mn2 44.65(8) . .
O1 Mn1 Mn2 107.11(9) . .
O5 Mn1 Mn4 124.39(9) . .
O24 Mn1 Mn4 81.31(10) . .
O2 Mn1 Mn4 106.16(9) . .
O22 Mn1 Mn4 135.95(12) . .
O21 Mn1 Mn4 49.51(8) . .
O1 Mn1 Mn4 42.66(8) . .
Mn2 Mn1 Mn4 89.69(3) . .
O25 Mn4 O29 97.33(13) . .
O25 Mn4 O11 92.95(13) . .
O29 Mn4 O11 113.90(14) . .
O25 Mn4 O1 95.48(13) . .
O29 Mn4 O1 155.33(13) . .
O11 Mn4 O1 86.30(13) . .
O25 Mn4 O4 173.96(14) . .
O29 Mn4 O4 79.77(13) . .
O11 Mn4 O4 83.48(13) . .
O1 Mn4 O4 89.17(13) . .
O25 Mn4 O21 100.05(12) . .
O29 Mn4 O21 76.37(12) . .
O11 Mn4 O21 162.37(13) . .
O1 Mn4 O21 80.69(12) . .
O4 Mn4 O21 84.48(12) . .
O25 Mn4 Mn3 133.59(10) . .
O29 Mn4 Mn3 47.32(9) . .
O11 Mn4 Mn3 125.93(9) . .
O1 Mn4 Mn3 109.76(9) . .
O4 Mn4 Mn3 47.30(9) . .
O21 Mn4 Mn3 49.80(8) . .
O25 Mn4 Mn1 81.01(9) . .
O29 Mn4 Mn1 117.37(10) . .
O11 Mn4 Mn1 128.72(10) . .
O1 Mn4 Mn1 44.48(8) . .
O4 Mn4 Mn1 105.03(10) . .
O21 Mn4 Mn1 43.51(8) . .
Mn3 Mn4 Mn1 90.39(3) . .
O31 Mn7 O31 92.4(2) . 8_575
O31 Mn7 O37 94.61(17) . .
O31 Mn7 O37 94.61(17) 8_575 .
O31 Mn7 O34 90.76(13) . .
O31 Mn7 O34 90.76(13) 8_575 .
O37 Mn7 O34 172.2(2) . .
O31 Mn7 O25 165.09(13) . 8_575
O31 Mn7 O25 101.48(13) 8_575 8_575
O37 Mn7 O25 89.71(18) . 8_575
O34 Mn7 O25 83.72(14) . 8_575
O31 Mn7 O25 101.48(13) . .
O31 Mn7 O25 165.09(13) 8_575 .
O37 Mn7 O25 89.71(18) . .
O34 Mn7 O25 83.72(14) . .
O25 Mn7 O25 64.22(16) 8_575 .
O31 Mn7 P2 132.94(10) . .
O31 Mn7 P2 132.94(10) 8_575 .
O37 Mn7 P2 93.5(2) . .
O34 Mn7 P2 78.73(13) . .
O25 Mn7 P2 32.32(8) 8_575 .
O25 Mn7 P2 32.32(8) . .
O31 Mn7 Mn8 46.30(11) . .
O31 Mn7 Mn8 46.30(11) 8_575 .
O37 Mn7 Mn8 100.1(2) . .
O34 Mn7 Mn8 87.69(13) . .
O25 Mn7 Mn8 146.60(8) 8_575 .
O25 Mn7 Mn8 146.60(8) . .
P2 Mn7 Mn8 166.42(6) . .
O28 Mn6 O32 95.96(15) . .
O28 Mn6 O17 97.25(14) . .
O32 Mn6 O17 113.93(17) . .
O28 Mn6 O19 175.54(16) . .
O32 Mn6 O19 79.70(16) . .
O17 Mn6 O19 83.69(14) . .
O28 Mn6 O14 96.61(13) . .
O32 Mn6 O14 155.13(14) . .
O17 Mn6 O14 85.62(14) . .
O19 Mn6 O14 87.81(16) . .
O28 Mn6 O20 94.77(13) . .
O32 Mn6 O20 77.74(15) . .
O17 Mn6 O20 162.13(15) . .
O19 Mn6 O20 85.36(14) . .
O14 Mn6 O20 79.89(14) . .
O28 Mn6 Mn6 129.75(10) . 8_575
O32 Mn6 Mn6 46.41(9) . 8_575
O17 Mn6 Mn6 125.69(11) . 8_575
O19 Mn6 Mn6 47.39(8) . 8_575
O14 Mn6 Mn6 110.06(10) . 8_575
O20 Mn6 Mn6 51.97(7) . 8_575
O28 Mn6 Mn5 78.97(10) . .
O32 Mn6 Mn5 118.99(13) . .
O17 Mn6 Mn5 127.06(11) . .
O19 Mn6 Mn5 103.98(14) . .
O14 Mn6 Mn5 43.59(9) . .
O20 Mn6 Mn5 43.10(8) . .
Mn6 Mn6 Mn5 91.747(19) 8_575 .
O33 Mn9 O30 116.82(15) . .
O33 Mn9 O39 85.47(16) . .
O30 Mn9 O39 86.80(15) . .
O33 Mn9 O28 92.12(13) . .
O30 Mn9 O28 150.47(14) . .
O39 Mn9 O28 89.98(15) . .
O33 Mn9 O36 102.69(17) . .
O30 Mn9 O36 99.32(17) . .
O39 Mn9 O36 165.97(17) . .
O28 Mn9 O36 78.44(15) . .
O33 Mn9 O27 153.71(14) . .
O30 Mn9 O27 88.12(13) . .
O39 Mn9 O27 87.94(15) . .
O28 Mn9 O27 62.42(12) . .
O36 Mn9 O27 79.71(14) . .
O33 Mn9 P3 123.34(11) . .
O30 Mn9 P3 119.43(11) . .
O39 Mn9 P3 91.22(13) . .
O28 Mn9 P3 31.24(9) . .
O36 Mn9 P3 74.76(12) . .
O27 Mn9 P3 31.35(8) . .
O27 Mn3 O9 89.02(13) . .
O27 Mn3 O29 102.70(13) . .
O9 Mn3 O29 114.15(14) . .
O27 Mn3 O4 170.99(13) . .
O9 Mn3 O4 82.48(13) . .
O29 Mn3 O4 78.29(13) . .
O27 Mn3 O3 95.39(13) . .
O9 Mn3 O3 84.67(14) . .
O29 Mn3 O3 153.77(13) . .
O4 Mn3 O3 86.81(14) . .
O27 Mn3 O21 102.43(13) . .
O9 Mn3 O21 162.11(13) . .
O29 Mn3 O21 77.05(12) . .
O4 Mn3 O21 86.54(12) . .
O3 Mn3 O21 80.64(12) . .
O27 Mn3 Mn4 138.87(10) . .
O9 Mn3 Mn4 124.81(10) . .
O29 Mn3 Mn4 45.50(9) . .
O4 Mn3 Mn4 47.21(9) . .
O3 Mn3 Mn4 109.10(10) . .
O21 Mn3 Mn4 52.43(8) . .
O27 Mn3 Mn2 82.55(10) . .
O9 Mn3 Mn2 126.15(11) . .
O29 Mn3 Mn2 119.61(9) . .
O4 Mn3 Mn2 104.87(10) . .
O3 Mn3 Mn2 43.94(8) . .
O21 Mn3 Mn2 43.97(8) . .
Mn4 Mn3 Mn2 92.54(3) . .
O7 Mn2 O26 94.64(13) . .
O7 Mn2 O23 98.34(13) . .
O26 Mn2 O23 77.69(12) . .
O7 Mn2 O2 82.79(13) . .
O26 Mn2 O2 174.86(13) . .
O23 Mn2 O2 98.23(12) . .
O7 Mn2 O21 158.12(12) . .
O26 Mn2 O21 102.92(13) . .
O23 Mn2 O21 98.08(12) . .
O2 Mn2 O21 80.64(12) . .
O7 Mn2 O3 83.59(13) . .
O26 Mn2 O3 91.49(13) . .
O23 Mn2 O3 169.11(13) . .
O2 Mn2 O3 92.64(13) . .
O21 Mn2 O3 83.02(12) . .
O7 Mn2 Mn1 125.29(10) . .
O26 Mn2 Mn1 137.10(10) . .
O23 Mn2 Mn1 81.22(8) . .
O2 Mn2 Mn1 44.04(8) . .
O21 Mn2 Mn1 44.07(9) . .
O3 Mn2 Mn1 106.50(9) . .
O7 Mn2 Mn3 126.02(10) . .
O26 Mn2 Mn3 79.48(9) . .
O23 Mn2 Mn3 131.28(9) . .
O2 Mn2 Mn3 105.63(9) . .
O21 Mn2 Mn3 47.01(8) . .
O3 Mn2 Mn3 43.59(9) . .
Mn1 Mn2 Mn3 87.29(3) . .
O22 P1 O23 110.84(16) . 8_575
O22 P1 O23 110.84(16) . .
O23 P1 O23 110.8(3) 8_575 .
O22 P1 C65 108.3(3) . .
O23 P1 C65 107.99(18) 8_575 .
O23 P1 C65 107.99(18) . .
O15 Mn5 O26 90.80(14) . .
O15 Mn5 O20 160.12(15) . .
O26 Mn5 O20 106.41(14) . .
O15 Mn5 O23 92.90(13) . .
O26 Mn5 O23 77.13(12) . .
O20 Mn5 O23 100.47(14) . .
O15 Mn5 O13 83.29(14) . .
O26 Mn5 O13 172.10(15) . .
O20 Mn5 O13 80.37(14) . .
O23 Mn5 O13 97.86(15) . .
O15 Mn5 O14 84.45(13) . .
O26 Mn5 O14 93.23(13) . .
O20 Mn5 O14 84.71(14) . .
O23 Mn5 O14 169.99(13) . .
O13 Mn5 O14 91.43(16) . .
O15 Mn5 Mn5 125.26(10) . 8_575
O26 Mn5 Mn5 139.15(9) . 8_575
O20 Mn5 Mn5 43.87(9) . 8_575
O23 Mn5 Mn5 82.05(8) . 8_575
O13 Mn5 Mn5 44.37(9) . 8_575
O14 Mn5 Mn5 107.37(10) . 8_575
O15 Mn5 Mn6 126.68(10) . .
O26 Mn5 Mn6 83.00(9) . .
O20 Mn5 Mn6 48.59(10) . .
O23 Mn5 Mn6 135.86(9) . .
O13 Mn5 Mn6 104.74(13) . .
O14 Mn5 Mn6 43.53(9) . .
Mn5 Mn5 Mn6 88.253(19) 8_575 .
O24 P2 O25 111.78(16) . .
O24 P2 O25 111.78(16) . 8_575
O25 P2 O25 105.3(3) . 8_575
O24 P2 C71 107.5(3) . .
O25 P2 C71 110.24(19) . .
O25 P2 C71 110.2(2) 8_575 .
O24 P2 Mn7 119.66(19) . .
O25 P2 Mn7 53.08(13) . .
O25 P2 Mn7 53.08(13) 8_575 .
C71 P2 Mn7 132.8(3) . .
O8 S2 O7 116.0(2) . .
O8 S2 C22 107.4(2) . .
O7 S2 C22 109.7(2) . .
O8 S2 C16 107.3(2) . .
O7 S2 C16 109.9(2) . .
C22 S2 C16 106.0(2) . .
O6 S1 O5 115.5(2) . .
O6 S1 C6 107.6(2) . .
O5 S1 C6 110.5(2) . .
O6 S1 C12 108.2(2) . .
O5 S1 C12 109.8(2) . .
C6 S1 C12 104.6(2) . .
O12 S4 O11 115.6(2) . .
O12 S4 C36 107.7(2) . .
O11 S4 C36 109.0(2) . .
O12 S4 C2 107.8(2) . .
O11 S4 C2 109.4(2) . .
C36 S4 C2 107.0(2) . .
O33 P5 O33 113.8(3) . 8_575
O33 P5 O32 111.27(18) . .
O33 P5 O32 111.27(18) 8_575 .
O33 P5 C89 107.1(2) . .
O33 P5 C89 107.1(2) 8_575 .
O32 P5 C89 105.8(3) . .
O9 S3 O10 115.5(2) . .
O9 S3 C26 111.5(2) . .
O10 S3 C26 107.6(2) . .
O9 S3 C32 109.5(2) . .
O10 S3 C32 107.6(2) . .
C26 S3 C32 104.4(3) . .
O30 P4 O29 110.7(2) . .
O30 P4 O31 112.3(2) . .
O29 P4 O31 112.6(2) . .
O30 P4 C83 110.2(2) . .
O29 P4 C83 105.5(2) . .
O31 P4 C83 105.3(2) . .
O27 P3 O28 105.04(19) . .
O27 P3 O26 111.66(19) . .
O28 P3 O26 112.75(19) . .
O27 P3 C77 113.6(2) . .
O28 P3 C77 106.2(2) . .
O26 P3 C77 107.6(2) . .
O27 P3 Mn9 54.94(13) . .
O28 P3 Mn9 50.47(13) . .
O26 P3 Mn9 123.15(14) . .
C77 P3 Mn9 128.88(18) . .
O18 S6 O17 115.8(3) . .
O18 S6 C53 107.4(3) . .
O17 S6 C53 111.1(2) . .
O18 S6 C59 107.9(3) . .
O17 S6 C59 108.8(2) . .
C53 S6 C59 105.2(3) . .
O36 P6 O36 114.4(5) 8_575 .
O36 P6 O34 109.7(2) 8_575 .
O36 P6 O34 109.7(2) . .
O36 P6 O35 106.0(2) 8_575 .
O36 P6 O35 106.0(2) . .
O34 P6 O35 111.0(3) . .
O16 S5 O15 116.1(2) . .
O16 S5 C42 107.6(3) . .
O15 S5 C42 109.4(2) . .
O16 S5 C49 108.0(3) . .
O15 S5 C49 109.8(2) . .
C42 S5 C49 105.4(3) . .
P2 O24 Mn1 128.73(10) . 8_575
P2 O24 Mn1 128.73(10) . .
Mn1 O24 Mn1 100.99(18) 8_575 .
C11 O2 Mn1 133.9(3) . .
C11 O2 Mn2 134.5(3) . .
Mn1 O2 Mn2 91.50(12) . .
P1 O22 Mn1 129.96(9) . .
P1 O22 Mn1 129.96(9) . 8_575
Mn1 O22 Mn1 99.52(17) . 8_575
C41 O13 Mn5 134.32(9) . .
C41 O13 Mn5 134.32(9) . 8_575
Mn5 O13 Mn5 91.26(18) . 8_575
S1 O5 Mn1 124.1(2) . .
S4 O11 Mn4 122.6(2) . .
Mn1 O21 Mn2 91.28(12) . .
Mn1 O21 Mn3 150.49(16) . .
Mn2 O21 Mn3 89.02(11) . .
Mn1 O21 Mn4 86.98(11) . .
Mn2 O21 Mn4 148.64(15) . .
Mn3 O21 Mn4 77.76(10) . .
S3 O9 Mn3 123.3(2) . .
C1 O1 Mn4 132.5(3) . .
C1 O1 Mn1 134.6(3) . .
Mn4 O1 Mn1 92.86(12) . .
Mn5 O20 Mn5 92.26(18) 8_575 .
Mn5 O20 Mn6 149.2(2) 8_575 .
Mn5 O20 Mn6 88.31(6) . .
Mn5 O20 Mn6 88.31(6) 8_575 8_575
Mn5 O20 Mn6 149.2(2) . 8_575
Mn6 O20 Mn6 76.07(14) . 8_575
P2 O25 Mn4 131.7(2) . .
P2 O25 Mn7 94.60(16) . .
Mn4 O25 Mn7 122.08(15) . .
C21 O3 Mn3 133.4(3) . .
C21 O3 Mn2 134.1(3) . .
Mn3 O3 Mn2 92.47(12) . .
S2 O7 Mn2 123.9(2) . .
P1 O23 Mn2 130.98(18) . .
P1 O23 Mn5 130.08(18) . .
Mn2 O23 Mn5 98.85(12) . .
P3 O27 Mn3 131.7(2) . .
P3 O27 Mn9 93.71(16) . .
Mn3 O27 Mn9 119.59(15) . .
P5 O32 Mn6 136.41(9) . 8_575
P5 O32 Mn6 136.40(9) . .
Mn6 O32 Mn6 87.18(18) 8_575 .
P3 O28 Mn6 130.3(2) . .
P3 O28 Mn9 98.29(16) . .
Mn6 O28 Mn9 127.18(16) . .
O2 C11 C16 123.9(4) . .
O2 C11 C12 123.7(4) . .
C16 C11 C12 112.4(4) . .
O4 C31 C36 123.7(4) . .
O4 C31 C32 122.8(4) . .
C36 C31 C32 113.5(4) . .
C31 O4 Mn4 134.0(3) . .
C31 O4 Mn3 135.9(3) . .
Mn4 O4 Mn3 85.49(12) . .
C23 C22 C21 122.0(5) . .
C23 C22 S2 113.9(4) . .
C21 C22 S2 123.9(4) . .
O14 C48 C49 123.6(4) . .
O14 C48 C53 122.9(5) . .
C49 C48 C53 113.5(4) . .
O1 C1 C2 124.2(4) . .
O1 C1 C6 122.7(4) . .
C2 C1 C6 113.1(4) . .
C58 O19 Mn6 134.57(17) . .
C58 O19 Mn6 134.57(17) . 8_575
Mn6 O19 Mn6 85.21(17) . 8_575
C48 O14 Mn6 133.3(3) . .
C48 O14 Mn5 133.8(3) . .
Mn6 O14 Mn5 92.88(12) . .
P6 O34 Mn7 124.9(3) . .
S5 O15 Mn5 124.1(2) . .
P4 O31 Mn7 132.9(2) . .
P4 O31 Mn8 125.0(2) . .
Mn7 O31 Mn8 91.96(14) . .
C15 C16 C11 123.3(4) . .
C15 C16 S2 113.9(4) . .
C11 C16 S2 122.7(4) . .
C94 C89 C90 116.5(10) . .
C94 C89 P5 123.8(8) . .
C90 C89 P5 119.7(7) . .
S6 O17 Mn6 122.7(2) . .
P3 O26 Mn2 132.1(2) . .
P3 O26 Mn5 124.69(19) . .
Mn2 O26 Mn5 100.73(13) . .
C13 C12 C11 123.4(4) . .
C13 C12 S1 113.1(4) . .
C11 C12 S1 123.4(4) . .
P4 O29 Mn4 141.6(2) . .
P4 O29 Mn3 131.2(2) . .
Mn4 O29 Mn3 87.18(13) . .
C66 C65 C66 55.0(13) 8_575 .
C66 C65 C70 98.1(9) 8_575 8_575
C66 C65 C70 118.8(10) . 8_575
C66 C65 C70 118.8(10) 8_575 .
C66 C65 C70 98.1(9) . .
C70 C65 C70 43.3(11) 8_575 .
C66 C65 P1 120.8(7) 8_575 .
C66 C65 P1 120.8(7) . .
C70 C65 P1 119.9(7) 8_575 .
C70 C65 P1 119.9(7) . .
C43 C42 C41 121.8(6) . .
C43 C42 S5 114.5(4) . .
C41 C42 S5 123.7(4) . .
C35 C36 C31 122.3(5) . .
C35 C36 S4 116.0(4) . .
C31 C36 S4 121.7(4) . .
O19 C58 C59 122.7(3) . .
O19 C58 C59 122.7(3) . 8_575
C59 C58 C59 114.5(6) . 8_575
C96 O39 Mn9 125.3(5) . .
O3 C21 C22 123.2(4) . .
O3 C21 C26 123.5(5) . .
C22 C21 C26 113.3(4) . .
C33 C32 C31 122.4(5) . .
C33 C32 S3 115.9(4) . .
C31 C32 S3 121.5(4) . .
C3 C2 C1 122.3(5) . .
C3 C2 S4 112.9(4) . .
C1 C2 S4 124.8(4) . .
C76 C71 C72 119.3(8) . .
C76 C71 P2 121.2(6) . .
C72 C71 P2 119.5(7) . .
O13 C41 C42 122.7(3) . 8_575
O13 C41 C42 122.7(3) . .
C42 C41 C42 114.5(7) 8_575 .
P5 O33 Mn9 135.8(2) . .
C25 C26 C21 121.7(5) . .
C25 C26 S3 113.7(4) . .
C21 C26 S3 124.4(4) . .
P4 O30 Mn9 133.1(2) . .
C14 C15 C16 122.2(5) . .
C14 C15 H57 118.9 . .
C16 C15 H57 118.9 . .
C53 C52 C51 123.2(5) . .
C53 C52 H58 118.4 . .
C51 C52 H58 118.4 . .
C4 C5 C6 123.3(5) . .
C4 C5 H59 118.3 . .
C6 C5 H59 118.3 . .
C50 C49 C48 123.4(5) . .
C50 C49 S5 112.8(4) . .
C48 C49 S5 123.7(4) . .
C5 C6 C1 122.3(4) . .
C5 C6 S1 114.3(4) . .
C1 C6 S1 123.2(4) . .
C24 C25 C26 123.1(5) . .
C24 C25 H62 118.5 . .
C26 C25 H62 118.5 . .
C14 C13 C12 122.7(5) . .
C14 C13 H63 118.7 . .
C12 C13 H63 118.7 . .
C24 C23 C22 123.8(6) . .
C24 C23 H64 118.1 . .
C22 C23 H64 118.1 . .
C79 C78 C77 122.0(7) . .
C79 C78 H66 119.0 . .
C77 C78 H66 119.0 . .
C43 C44 C43 116.6(7) . 8_575
C43 C44 C45 121.7(4) . .
C43 C44 C45 121.7(4) 8_575 .
C64 C62 C64 110.2(14) . 8_575
C64 C62 C61 113.3(9) . .
C64 C62 C61 113.3(9) 8_575 .
C64 C62 C63 104.8(13) . .
C64 C62 C63 104.8(13) 8_575 .
C61 C62 C63 110(2) . .
C13 C14 C15 116.0(5) . .
C13 C14 C17 122.1(5) . .
C15 C14 C17 122.0(5) . .
C82 C77 C78 118.1(6) . .
C82 C77 P3 121.5(5) . .
C78 C77 P3 119.8(4) . .
C8 C7 C10 120.3(11) . .
C8 C7 C4 113.5(10) . .
C10 C7 C4 113.6(8) . .
C8 C7 C9 91.2(10) . .
C10 C7 C9 107.2(11) . .
C4 C7 C9 107.5(9) . .
C61 C60 C59 122.9(6) . .
C61 C60 H82 118.6 . .
C59 C60 H82 118.6 . .
C5 C4 C3 116.0(5) . .
C5 C4 C7 123.3(5) . .
C3 C4 C7 120.7(5) . .
C33 C34 C35 116.7(5) . .
C33 C34 C37 120.5(5) . .
C35 C34 C37 122.8(5) . .
C60 C61 C60 116.1(7) . 8_575
C60 C61 C62 121.9(4) . .
C60 C61 C62 121.9(4) 8_575 .
C52 C53 C48 122.0(5) . .
C52 C53 S6 113.2(4) . .
C48 C53 S6 124.6(4) . .
C44 C43 C42 122.7(6) . .
C44 C43 H88 118.7 . .
C42 C43 H88 118.7 . .
C36 C35 C34 122.7(5) . .
C36 C35 H89 118.6 . .
C34 C35 H89 118.6 . .
C30 C27 C28 118.4(11) . .
C30 C27 C24 112.6(8) . .
C28 C27 C24 112.6(8) . .
C30 C27 C29 99.5(10) . .
C28 C27 C29 105.6(10) . .
C24 C27 C29 106.3(9) . .
C40 C37 C39 107.0(11) . .
C40 C37 C38 111.2(10) . .
C39 C37 C38 108.3(10) . .
C40 C37 C34 114.4(6) . .
C39 C37 C34 107.0(7) . .
C38 C37 C34 108.6(7) . .
C4 C3 C2 122.8(5) . .
C4 C3 H93 118.6 . .
C2 C3 H93 118.6 . .
C51 C50 C49 121.7(6) . .
C51 C50 H102 119.1 . .
C49 C50 H102 119.1 . .
C60 C59 C58 121.6(6) . .
C60 C59 S6 115.9(5) . .
C58 C59 S6 122.4(4) . .
C34 C33 C32 122.1(5) . .
C34 C33 H109 119.0 . .
C32 C33 H109 119.0 . .
C20 C17 C18 119.7(10) . .
C20 C17 C19 94.8(10) . .
C18 C17 C19 103.9(12) . .
C20 C17 C14 115.0(7) . .
C18 C17 C14 111.4(7) . .
C19 C17 C14 109.5(8) . .
C27 C28 H14A 109.5 . .
C27 C28 H14B 109.5 . .
H14A C28 H14B 109.5 . .
C27 C28 H14C 109.5 . .
H14A C28 H14C 109.5 . .
H14B C28 H14C 109.5 . .
C27 C29 H14D 109.5 . .
C27 C29 H14E 109.5 . .
H14D C29 H14E 109.5 . .
C27 C29 H14F 109.5 . .
H14D C29 H14F 109.5 . .
H14E C29 H14F 109.5 . .
C23 C24 C25 116.0(5) . .
C23 C24 C27 123.7(6) . .
C25 C24 C27 120.2(6) . .
O38B Mn8 O38B 54.8(7) 8_575 .
O38B Mn8 O35 82.1(3) 8_575 .
O38B Mn8 O35 82.1(3) . .
O38B Mn8 O38A 82.8(5) 8_575 .
O38B Mn8 O38A 30.4(4) . .
O35 Mn8 O38A 97.5(4) . .
O38B Mn8 O38A 30.4(4) 8_575 8_575
O38B Mn8 O38A 82.8(5) . 8_575
O35 Mn8 O38A 97.5(4) . 8_575
O38A Mn8 O38A 106.5(6) . 8_575
O38B Mn8 O31 107.8(3) 8_575 8_575
O38B Mn8 O31 156.5(3) . 8_575
O35 Mn8 O31 79.61(15) . 8_575
O38A Mn8 O31 168.4(3) . 8_575
O38A Mn8 O31 85.1(3) 8_575 8_575
O38B Mn8 O31 156.5(3) 8_575 .
O38B Mn8 O31 107.8(3) . .
O35 Mn8 O31 79.61(15) . .
O38A Mn8 O31 85.1(3) . .
O38A Mn8 O31 168.4(3) 8_575 .
O31 Mn8 O31 83.32(18) 8_575 .
O38B Mn8 Cl1 102.3(3) 8_575 .
O38B Mn8 Cl1 102.3(3) . .
O35 Mn8 Cl1 175.0(2) . .
O38A Mn8 Cl1 85.4(4) . .
O38A Mn8 Cl1 85.4(4) 8_575 .
O31 Mn8 Cl1 96.71(13) 8_575 .
O31 Mn8 Cl1 96.71(13) . .
O38B Mn8 Mn7 143.1(3) 8_575 .
O38B Mn8 Mn7 143.1(3) . .
O35 Mn8 Mn7 73.12(17) . .
O38A Mn8 Mn7 126.6(3) . .
O38A Mn8 Mn7 126.6(3) 8_575 .
O31 Mn8 Mn7 41.74(9) 8_575 .
O31 Mn8 Mn7 41.74(9) . .
Cl1 Mn8 Mn7 101.90(12) . .
P6 O36 Mn9 116.7(3) . .
P6 O35 Mn8 143.3(4) . .
C84 C83 C88 118.8(6) . .
C84 C83 P4 120.9(6) . .
C88 C83 P4 120.3(5) . .
C87 C88 C83 120.3(8) . .
C87 C88 H6 119.9 . .
C83 C88 H6 119.9 . .
C50 C51 C52 116.1(5) . .
C50 C51 C54 120.3(6) . .
C52 C51 C54 123.5(6) . .
C77 C82 C81 117.5(8) . .
C77 C82 H8 121.2 . .
C81 C82 H8 121.2 . .
C71 C72 C73 119.3(12) . .
C71 C72 H9 120.3 . .
C73 C72 H9 120.3 . .
C80 C79 C78 119.3(8) . .
C80 C79 H11 120.4 . .
C78 C79 H11 120.4 . .
C46 C45 C47 106.6(11) . 8_575
C46 C45 C47 106.6(11) . .
C47 C45 C47 114.3(18) 8_575 .
C46 C45 C44 106.1(11) . .
C47 C45 C44 111.3(7) 8_575 .
C47 C45 C44 111.3(7) . .
C83 C84 C85 119.8(9) . .
C83 C84 H14 120.1 . .
C85 C84 H14 120.1 . .
O38A O38B C95 55.1(9) . .
O38A O38B Mn8 78.6(8) . .
C95 O38B Mn8 127.2(9) . .
C73 C74 C75 119.8(11) . .
C73 C74 H16 120.1 . .
C75 C74 H16 120.1 . .
C71 C76 C75 119.7(11) . .
C71 C76 H17 120.1 . .
C75 C76 H17 120.1 . .
C81 C80 C79 120.1(8) . .
C81 C80 H18 120.0 . .
C79 C80 H18 120.0 . .
C91 C90 C89 115.8(14) . .
C74 C73 C72 121.2(12) . .
C74 C73 H20 119.4 . .
C72 C73 H20 119.4 . .
C91 C92 C93 118.9(13) . .
C91 C92 H1 120.6 . .
C93 C92 H1 120.6 . .
C69 C68 C67 112.8(13) . .
C69 C68 C67 112.8(13) . 8_575
C67 C68 C67 58(2) . 8_575
C56 C54 C55 112.6(12) . .
C56 C54 C57B 58(3) . .
C55 C54 C57B 134(3) . .
C56 C54 C57A 105.9(11) . .
C55 C54 C57A 104.7(13) . .
C57B C54 C57A 50(2) . .
C56 C54 C51 112.2(9) . .
C55 C54 C51 112.4(8) . .
C57B C54 C51 112(2) . .
C57A C54 C51 108.4(10) . .
C86 C87 C88 120.0(10) . .
C86 C87 H4 120.0 . .
C88 C87 H4 120.0 . .
C87 C86 C85 121.5(9) . .
C87 C86 H15 119.2 . .
C85 C86 H15 119.2 . .
C80 C81 C82 122.5(9) . .
C80 C81 H23 118.8 . .
C82 C81 H23 118.8 . .
O39 C96 H24A 109.5 . .
O39 C96 H24B 109.5 . .
H24A C96 H24B 109.5 . .
O39 C96 H24C 109.5 . .
H24A C96 H24C 109.5 . .
H24B C96 H24C 109.5 . .
C92 C93 C94 121.7(16) . .
C92 C93 H28 119.2 . .
C94 C93 H28 119.2 . .
C74 C75 C76 120.6(13) . .
C74 C75 H29 119.7 . .
C76 C75 H29 119.7 . .
C92 C91 C90 124.5(16) . .
C92 C91 H10 117.7 . .
C90 C91 H10 117.7 . .
C89 C94 C93 122.5(14) . .
C89 C94 H30 118.7 . .
C93 C94 H30 118.7 . .
C37 C38 H12A 109.5 . .
C37 C38 H12B 109.5 . .
H12A C38 H12B 109.5 . .
C37 C38 H12C 109.5 . .
H12A C38 H12C 109.5 . .
H12B C38 H12C 109.5 . .
C86 C85 C84 119.4(10) . .
C86 C85 H31 120.3 . .
C84 C85 H31 120.3 . .
C70 C70 C65 68.4(5) 8_575 .
C70 C70 C69 69.7(5) 8_575 .
C65 C70 C69 114.0(11) . .
C37 C40 H38A 109.5 . .
C37 C40 H38B 109.5 . .
H38A C40 H38B 109.5 . .
C37 C40 H38C 109.5 . .
H38A C40 H38C 109.5 . .
H38B C40 H38C 109.5 . .
C62 C64 H64A 109.5 . .
C62 C64 H64B 109.5 . .
H64A C64 H64B 109.5 . .
C62 C64 H64C 109.5 . .
H64A C64 H64C 109.5 . .
H64B C64 H64C 109.5 . .
C7 C8 H41A 109.5 . .
C7 C8 H41B 109.5 . .
H41A C8 H41B 109.5 . .
C7 C8 H41C 109.5 . .
H41A C8 H41C 109.5 . .
H41B C8 H41C 109.5 . .
C27 C30 H46A 109.5 . .
C27 C30 H46B 109.5 . .
H46A C30 H46B 109.5 . .
C27 C30 H46C 109.5 . .
H46A C30 H46C 109.5 . .
H46B C30 H46C 109.5 . .
C7 C10 H32A 109.5 . .
C7 C10 H32B 109.5 . .
H32A C10 H32B 109.5 . .
C7 C10 H32C 109.5 . .
H32A C10 H32C 109.5 . .
H32B C10 H32C 109.5 . .
C17 C20 H33A 109.5 . .
C17 C20 H33B 109.5 . .
H33A C20 H33B 109.5 . .
C17 C20 H33C 109.5 . .
H33A C20 H33C 109.5 . .
H33B C20 H33C 109.5 . .
C37 C39 H34A 109.5 . .
C37 C39 H34B 109.5 . .
H34A C39 H34B 109.5 . .
C37 C39 H34C 109.5 . .
H34A C39 H34C 109.5 . .
H34B C39 H34C 109.5 . .
C45 C46 H47A 109.5 . .
C45 C46 H47B 109.5 . .
H47A C46 H47B 109.5 . .
C45 C46 H47C 109.5 . .
H47A C46 H47C 109.5 . .
H47B C46 H47C 109.5 . .
C66 C66 C65 62.5(7) 8_575 .
C66 C66 C67 92.5(10) 8_575 .
C65 C66 C67 118.1(14) . .
C66 C66 C67 47.2(7) 8_575 8_575
C65 C66 C67 90.9(10) . 8_575
C67 C66 C67 45.3(14) . 8_575
C17 C18 H54A 109.5 . .
C17 C18 H54B 109.5 . .
H54A C18 H54B 109.5 . .
C17 C18 H54C 109.5 . .
H54A C18 H54C 109.5 . .
H54B C18 H54C 109.5 . .
C54 C56 H56A 109.5 . .
C54 C56 H56B 109.5 . .
H56A C56 H56B 109.5 . .
C54 C56 H56C 109.5 . .
H56A C56 H56C 109.5 . .
H56B C56 H56C 109.5 . .
C54 C55 H65A 109.5 . .
C54 C55 H65B 109.5 . .
H65A C55 H65B 109.5 . .
C54 C55 H65C 109.5 . .
H65A C55 H65C 109.5 . .
H65B C55 H65C 109.5 . .
C68 C69 C70 117.1(15) . .
C68 C69 C70 117.1(15) . 8_575
C70 C69 C70 40.7(10) . 8_575
C45 C47 H68A 109.5 . .
C45 C47 H68B 109.5 . .
H68A C47 H68B 109.5 . .
C45 C47 H68C 109.5 . .
H68A C47 H68C 109.5 . .
H68B C47 H68C 109.5 . .
C17 C19 H69A 109.5 . .
C17 C19 H69B 109.5 . .
H69A C19 H69B 109.5 . .
C17 C19 H69C 109.5 . .
H69A C19 H69C 109.5 . .
H69B C19 H69C 109.5 . .
C67 C67 C66 87.5(10) 8_575 .
C67 C67 C68 61.0(10) 8_575 .
C66 C67 C68 117.8(15) . .
C67 C67 C66 47.2(7) 8_575 8_575
C66 C67 C66 40.4(10) . 8_575
C68 C67 C66 91.6(11) . 8_575
C7 C9 H72A 109.5 . .
C7 C9 H72B 109.5 . .
H72A C9 H72B 109.5 . .
C7 C9 H72C 109.5 . .
H72A C9 H72C 109.5 . .
H72B C9 H72C 109.5 . .
C54 C57A H74A 109.5 . .
C54 C57A H74B 109.5 . .
H74A C57A H74B 109.5 . .
C54 C57A H74C 109.5 . .
H74A C57A H74C 109.5 . .
H74B C57A H74C 109.5 . .
O38A C95 O38B 48.3(9) . .
O38B O38A C95 76.6(11) . .
O38B O38A Mn8 71.0(9) . .
C95 O38A Mn8 138.1(12) . .

loop_
_geom_bond_atom_site_label_1
_geom_bond_atom_site_label_2
_geom_bond_distance
_geom_bond_site_symmetry_2
Mn1 O5 2.122(4) .
Mn1 O24 2.163(3) .
Mn1 O2 2.187(3) .
Mn1 O22 2.187(3) .
Mn1 O21 2.188(3) .
Mn1 O1 2.226(3) .
Mn1 Mn2 3.1447(10) .
Mn1 Mn4 3.1733(10) .
Mn4 O25 2.073(3) .
Mn4 O29 2.128(3) .
Mn4 O11 2.141(3) .
Mn4 O1 2.153(3) .
Mn4 O4 2.193(3) .
Mn4 O21 2.417(3) .
Mn4 Mn3 2.9797(10) .
Mn7 O31 2.123(4) .
Mn7 O31 2.123(4) 8_575
Mn7 O37 2.152(6) .
Mn7 O34 2.185(5) .
Mn7 O25 2.287(3) 8_575
Mn7 O25 2.287(3) .
Mn7 P2 2.851(2) .
Mn7 Mn8 3.1872(18) .
Mn6 O28 2.055(3) .
Mn6 O32 2.131(4) .
Mn6 O17 2.141(4) .
Mn6 O19 2.170(3) .
Mn6 O14 2.191(3) .
Mn6 O20 2.384(4) .
Mn6 Mn6 2.9382(16) 8_575
Mn6 Mn5 3.1778(11) .
Mn9 O33 2.075(4) .
Mn9 O30 2.120(4) .
Mn9 O39 2.218(4) .
Mn9 O28 2.272(3) .
Mn9 O36 2.283(5) .
Mn9 O27 2.391(3) .
Mn9 P3 2.9153(15) .
Mn3 O27 2.063(3) .
Mn3 O9 2.159(4) .
Mn3 O29 2.193(3) .
Mn3 O4 2.197(3) .
Mn3 O3 2.197(4) .
Mn3 O21 2.329(3) .
Mn3 Mn2 3.1834(11) .
Mn2 O7 2.133(4) .
Mn2 O26 2.147(3) .
Mn2 O23 2.177(3) .
Mn2 O2 2.203(3) .
Mn2 O21 2.211(3) .
Mn2 O3 2.211(3) .
P1 O22 1.527(4) .
P1 O23 1.535(3) 8_575
P1 O23 1.535(3) .
P1 C65 1.783(7) .
Mn5 O15 2.117(4) .
Mn5 O26 2.160(3) .
Mn5 O20 2.172(3) .
Mn5 O23 2.190(3) .
Mn5 O13 2.191(3) .
Mn5 O14 2.194(3) .
Mn5 Mn5 3.1319(15) 8_575
P2 O24 1.524(5) .
P2 O25 1.529(3) .
P2 O25 1.529(3) 8_575
P2 C71 1.792(7) .
S2 O8 1.446(4) .
S2 O7 1.457(4) .
S2 C22 1.760(5) .
S2 C16 1.764(5) .
S1 O6 1.437(4) .
S1 O5 1.454(3) .
S1 C6 1.761(5) .
S1 C12 1.766(5) .
S4 O12 1.433(4) .
S4 O11 1.458(4) .
S4 C36 1.768(5) .
S4 C2 1.772(5) .
P5 O33 1.518(4) .
P5 O33 1.519(4) 8_575
P5 O32 1.547(5) .
P5 C89 1.792(8) .
S3 O9 1.447(4) .
S3 O10 1.448(4) .
S3 C26 1.755(6) .
S3 C32 1.756(5) .
P4 O30 1.513(4) .
P4 O29 1.528(4) .
P4 O31 1.531(4) .
P4 C83 1.802(6) .
P3 O27 1.520(3) .
P3 O28 1.528(4) .
P3 O26 1.534(3) .
P3 C77 1.781(5) .
S6 O18 1.440(4) .
S6 O17 1.454(4) .
S6 C53 1.766(6) .
S6 C59 1.766(6) .
P6 O36 1.424(4) 8_575
P6 O36 1.424(4) .
P6 O34 1.485(5) .
P6 O35 1.510(7) .
S5 O16 1.428(4) .
S5 O15 1.461(4) .
S5 C42 1.749(6) .
S5 C49 1.775(5) .
O24 Mn1 2.163(3) 8_575
O2 C11 1.294(6) .
O22 Mn1 2.187(3) 8_575
O13 C41 1.313(8) .
O13 Mn5 2.191(3) 8_575
O1 C1 1.300(6) .
O20 Mn5 2.172(3) 8_575
O20 Mn6 2.384(4) 8_575
O3 C21 1.295(6) .
O32 Mn6 2.131(4) 8_575
C11 C16 1.429(7) .
C11 C12 1.432(7) .
C31 O4 1.298(6) .
C31 C36 1.421(7) .
C31 C32 1.426(7) .
C22 C23 1.402(7) .
C22 C21 1.428(7) .
C48 O14 1.307(6) .
C48 C49 1.412(7) .
C48 C53 1.436(7) .
C1 C2 1.423(7) .
C1 C6 1.436(7) .
O19 C58 1.301(8) .
O19 Mn6 2.170(3) 8_575
O31 Mn8 2.305(4) .
C16 C15 1.397(7) .
C89 C94 1.340(14) .
C89 C90 1.438(15) .
C12 C13 1.387(7) .
C65 C66 1.380(14) 8_575
C65 C66 1.380(14) .
C65 C70 1.392(13) 8_575
C65 C70 1.392(13) .
C42 C43 1.393(8) .
C42 C41 1.434(6) .
C36 C35 1.382(7) .
C58 C59 1.416(6) .
C58 C59 1.416(6) 8_575
O39 C96 1.412(9) .
C21 C26 1.442(7) .
C32 C33 1.405(7) .
C2 C3 1.409(7) .
C71 C76 1.347(13) .
C71 C72 1.374(12) .
C41 C42 1.434(6) 8_575
C26 C25 1.410(7) .
C15 C14 1.392(8) .
C15 H57 0.9500 .
C52 C53 1.380(8) .
C52 C51 1.391(9) .
C52 H58 0.9500 .
C5 C4 1.374(8) .
C5 C6 1.391(7) .
C5 H59 0.9500 .
C49 C50 1.398(8) .
C25 C24 1.374(9) .
C25 H62 0.9500 .
C13 C14 1.387(8) .
C13 H63 0.9500 .
C23 C24 1.366(9) .
C23 H64 0.9500 .
C78 C79 1.359(10) .
C78 C77 1.395(8) .
C78 H66 0.9500 .
C44 C43 1.391(8) .
C44 C43 1.391(8) 8_575
C44 C45 1.553(12) .
C62 C64 1.443(14) .
C62 C64 1.443(14) 8_575
C62 C61 1.523(12) .
C62 C63 1.528(10) .
C14 C17 1.523(8) .
C77 C82 1.351(9) .
C7 C8 1.407(16) .
C7 C10 1.463(9) .
C7 C4 1.526(9) .
C7 C9 1.595(18) .
C60 C61 1.372(8) .
C60 C59 1.404(7) .
C60 H82 0.9500 .
C4 C3 1.376(8) .
C34 C33 1.365(8) .
C34 C35 1.387(8) .
C34 C37 1.545(8) .
C61 C60 1.372(8) 8_575
C43 H88 0.9500 .
C35 H89 0.9500 .
C27 C30 1.406(14) .
C27 C28 1.426(14) .
C27 C24 1.544(8) .
C27 C29 1.547(18) .
C37 C40 1.454(12) .
C37 C39 1.469(15) .
C37 C38 1.491(13) .
C3 H93 0.9500 .
C50 C51 1.384(9) .
C50 H102 0.9500 .
C33 H109 0.9500 .
C17 C20 1.430(13) .
C17 C18 1.465(13) .
C17 C19 1.520(17) .
C28 H14A 0.9800 .
C28 H14B 0.9800 .
C28 H14C 0.9800 .
C29 H14D 0.9800 .
C29 H14E 0.9800 .
C29 H14F 0.9800 .
Mn8 O38B 2.172(10) 8_575
Mn8 O38B 2.172(10) .
Mn8 O35 2.180(7) .
Mn8 O38A 2.252(12) .
Mn8 O38A 2.252(12) 8_575
Mn8 O31 2.305(4) 8_575
Mn8 Cl1 2.404(4) .
C83 C84 1.376(9) .
C83 C88 1.409(10) .
C88 C87 1.375(10) .
C88 H6 0.9500 .
C51 C54 1.536(9) .
C82 C81 1.424(12) .
C82 H8 0.9500 .
C72 C73 1.395(16) .
C72 H9 0.9500 .
C79 C80 1.344(12) .
C79 H11 0.9500 .
C45 C46 1.48(2) .
C45 C47 1.495(14) 8_575
C45 C47 1.495(14) .
C84 C85 1.407(12) .
C84 H14 0.9500 .
O38B O38A 1.162(15) .
O38B C95 1.515(18) .
C74 C73 1.33(2) .
C74 C75 1.34(2) .
C74 H16 0.9500 .
C76 C75 1.403(15) .
C76 H17 0.9500 .
C80 C81 1.309(13) .
C80 H18 0.9500 .
C90 C91 1.431(17) .
C73 H20 0.9500 .
C92 C91 1.28(2) .
C92 C93 1.31(2) .
C92 H1 0.9500 .
C68 C69 1.21(2) .
C68 C67 1.44(3) .
C68 C67 1.44(3) 8_575
C54 C56 1.452(16) .
C54 C55 1.454(16) .
C54 C57B 1.48(6) .
C54 C57A 1.52(2) .
C87 C86 1.352(17) .
C87 H4 0.9500 .
C86 C85 1.364(17) .
C86 H15 0.9500 .
C81 H23 0.9500 .
C96 H24A 0.9800 .
C96 H24B 0.9800 .
C96 H24C 0.9800 .
C93 C94 1.384(18) .
C93 H28 0.9500 .
C75 H29 0.9500 .
C91 H10 0.9500 .
C94 H30 0.9500 .
C38 H12A 0.9800 .
C38 H12B 0.9800 .
C38 H12C 0.9800 .
C85 H31 0.9500 .
C70 C70 1.03(3) 8_575
C70 C69 1.48(2) .
C40 H38A 0.9800 .
C40 H38B 0.9800 .
C40 H38C 0.9800 .
C64 H64A 0.9800 .
C64 H64B 0.9800 .
C64 H64C 0.9800 .
C8 H41A 0.9800 .
C8 H41B 0.9800 .
C8 H41C 0.9800 .
C30 H46A 0.9800 .
C30 H46B 0.9800 .
C30 H46C 0.9800 .
C10 H32A 0.9800 .
C10 H32B 0.9800 .
C10 H32C 0.9800 .
C20 H33A 0.9800 .
C20 H33B 0.9800 .
C20 H33C 0.9800 .
C39 H34A 0.9800 .
C39 H34B 0.9800 .
C39 H34C 0.9800 .
C46 H47A 0.9800 .
C46 H47B 0.9800 .
C46 H47C 0.9800 .
C66 C66 1.28(3) 8_575
C66 C67 1.44(2) .
C66 C67 1.97(2) 8_575
C18 H54A 0.9800 .
C18 H54B 0.9800 .
C18 H54C 0.9800 .
C56 H56A 0.9800 .
C56 H56B 0.9800 .
C56 H56C 0.9800 .
C55 H65A 0.9800 .
C55 H65B 0.9800 .
C55 H65C 0.9800 .
C69 C70 1.48(2) 8_575
C47 H68A 0.9800 .
C47 H68B 0.9800 .
C47 H68C 0.9800 .
C19 H69A 0.9800 .
C19 H69B 0.9800 .
C19 H69C 0.9800 .
C67 C67 1.40(4) 8_575
C67 C66 1.97(2) 8_575
C9 H72A 0.9800 .
C9 H72B 0.9800 .
C9 H72C 0.9800 .
C57A H74A 0.9800 .
C57A H74B 0.9800 .
C57A H74C 0.9800 .
C95 O38A 1.278(17) .

loop_
_platon_squeeze_void_nr
_platon_squeeze_void_average_x
_platon_squeeze_void_average_y
_platon_squeeze_void_average_z
_platon_squeeze_void_volume
_platon_squeeze_void_count_electrons
1 0.069 -0.250 0.551 924.1 81.0
2 0.431 0.250 1.051 924.2 78.3
3 0.569 -0.250 -0.051 923.9 82.9
4 0.931 0.250 0.449 924.1 79.7
